data_7120679
loop_
_publ_author_name
'Dwivedi, Vikas'
'Manda, Rajesh'
'Kumar, Ravi'
'Kant, Ruchir'
'Maddi, Sridhar Reddy'

_publ_section_title
;
 A Stereoselective Thiocyanate Conjugate Addition to Electron Deficient
 Alkynes and Concomitant Cyclization to N, S-Heterocycles
;
_journal_name_full 'Chem. Commun.'
_journal_paper_doi 10.1039/C7CC06081E
_journal_year 2017
_chemical_compound_source 'see text'
_chemical_formula_moiety 'C16 H10 F N O S'
_chemical_formula_sum 'C16 H10 F N O S'
_chemical_formula_weight 283.32
_space_group_IT_number 2
_symmetry_cell_setting triclinic
_symmetry_Int_Tables_number 2
_symmetry_space_group_name_Hall '-P 1'
_symmetry_space_group_name_H-M 'P -1'
_atom_sites_solution_hydrogens geom
_atom_sites_solution_primary direct
_atom_sites_solution_secondary difmap
_audit_update_record
;
2017-06-16 deposited with the CCDC.
2017-09-18 downloaded from the CCDC.
;
_cell_angle_alpha 89.47(2)
_cell_angle_beta 78.65(2)
_cell_angle_gamma 63.696(13)
_cell_formula_units_Z 2
_cell_length_a 9.1286(18)
_cell_length_b 9.271(3)
_cell_length_c 9.583(4)
_cell_measurement_reflns_used 856
_cell_measurement_temperature 293(2)
_cell_measurement_theta_max 25.4
_cell_measurement_theta_min 3.1
_cell_volume 710.0(4)
_computing_cell_refinement
;
CrystalClear-SM Expert 2.1 b24 (Rigaku, 2012)
;
_computing_data_collection
;
CrystalClear-SM Expert 2.1 b24 (Rigaku, 2012)
;
_computing_data_reduction
;
CrystalClear-SM Expert 2.1 b24 (Rigaku, 2012)
;
_computing_molecular_graphics 'SHELXTL (Bruker, 1997)'
_computing_structure_refinement 'SHELXL-97 (Sheldrick, 1997)'
_computing_structure_solution 'SHELXS-97 (Sheldrick, 1990)'
_diffrn_ambient_temperature 293(2)
_diffrn_detector CCD
_diffrn_detector_area_resol_mean 28.5714
_diffrn_measured_fraction_theta_full 0.915
_diffrn_measured_fraction_theta_max 0.915
_diffrn_measurement_device
;
AFC12 (Right): Kappa 3 circle
;
_diffrn_measurement_device_type
;
Rigaku Saturn724+ (4x4 bin mode)
;
_diffrn_measurement_method 'profile data from \w-scans'
_diffrn_measurement_specimen_support Fiber
_diffrn_radiation_monochromator Confocal
_diffrn_radiation_type 'Mo K\a'
_diffrn_radiation_wavelength 0.71075
_diffrn_reflns_av_R_equivalents 0.0323
_diffrn_reflns_av_sigmaI/netI 0.0449
_diffrn_reflns_limit_h_max 10
_diffrn_reflns_limit_h_min -11
_diffrn_reflns_limit_k_max 8
_diffrn_reflns_limit_k_min -11
_diffrn_reflns_limit_l_max 11
_diffrn_reflns_limit_l_min -11
_diffrn_reflns_number 4746
_diffrn_reflns_theta_full 25.43
_diffrn_reflns_theta_max 25.43
_diffrn_reflns_theta_min 3.14
_diffrn_source MicroMax003_Mo
_diffrn_source_current 0.6
_diffrn_source_power 0.0
_diffrn_source_voltage 50.0
_exptl_absorpt_coefficient_mu 0.233
_exptl_absorpt_correction_T_max 0.946
_exptl_absorpt_correction_T_min 0.917
_exptl_absorpt_correction_type multi-scan
_exptl_absorpt_process_details 'REQAB (Rigaku, 1998)'
_exptl_crystal_colour Colorless
_exptl_crystal_density_diffrn 1.325
_exptl_crystal_density_method 'Not Measured'
_exptl_crystal_description Block
_exptl_crystal_F_000 292
_exptl_crystal_size_max 0.380
_exptl_crystal_size_mid 0.260
_exptl_crystal_size_min 0.240
_refine_diff_density_max 0.180
_refine_diff_density_min -0.159
_refine_diff_density_rms 0.034
_refine_ls_extinction_method none
_refine_ls_goodness_of_fit_ref 0.995
_refine_ls_hydrogen_treatment constr
_refine_ls_matrix_type full
_refine_ls_number_parameters 181
_refine_ls_number_reflns 2396
_refine_ls_number_restraints 0
_refine_ls_restrained_S_all 0.995
_refine_ls_R_factor_all 0.0595
_refine_ls_R_factor_gt 0.0415
_refine_ls_shift/su_max 0.000
_refine_ls_shift/su_mean 0.000
_refine_ls_structure_factor_coef Fsqd
_refine_ls_weighting_details 'calc w=1/[\s^2^(Fo^2^)+(0.0534P)^2^+0.0000P] where P=(Fo^2^+2Fc^2^)/3'
_refine_ls_weighting_scheme calc
_refine_ls_wR_factor_gt 0.1042
_refine_ls_wR_factor_ref 0.1111
_reflns_number_gt 1717
_reflns_number_total 2396
_reflns_threshold_expression >2sigma(I)
_cod_data_source_file c7cc06081e2.cif
_cod_data_source_block xxx
_cod_depositor_comments
;
The following automatic conversions were performed:

'_symmetry_cell_setting' value 'Triclinic' changed to 'triclinic'
according to
/home/data/users/saulius/crontab/automatic-downloads/rss-feeds/RSC/lib/dictionaries/cif_core.dic
dictionary named 'cif_core.dic' version 2.4.2 from 2011-04-26.

'_exptl_absorpt_correction_type' value 'Multi-scan' changed to
'multi-scan' according to
/home/data/users/saulius/crontab/automatic-downloads/rss-feeds/RSC/lib/dictionaries/cif_core.dic
dictionary named 'cif_core.dic' version 2.4.2 from 2011-04-26.

'_refine_ls_hydrogen_treatment' value 'Constr' changed to 'constr'
according to
/home/data/users/saulius/crontab/automatic-downloads/rss-feeds/RSC/lib/dictionaries/cif_core.dic
dictionary named 'cif_core.dic' version 2.4.2 from 2011-04-26.

Automatic conversion script
Id: cif_fix_values 4973 2017-02-22 13:04:09Z antanas 
;
_cod_database_code 7120679

loop_
_symmetry_equiv_pos_site_id
_symmetry_equiv_pos_as_xyz
1 x,y,z
2 -x,-y,-z

loop_
_atom_site_aniso_label
_atom_site_aniso_U_11
_atom_site_aniso_U_22
_atom_site_aniso_U_33
_atom_site_aniso_U_23
_atom_site_aniso_U_13
_atom_site_aniso_U_12
S1 0.0553(3) 0.0669(4) 0.0491(4) -0.0117(3) -0.0177(3) -0.0066(3)
F1 0.0949(10) 0.1202(12) 0.0585(10) -0.0306(9) -0.0261(8) -0.0349(9)
O2 0.0652(10) 0.0798(11) 0.0489(10) -0.0126(8) -0.0238(8) -0.0037(9)
N1 0.0609(12) 0.0934(16) 0.0797(17) -0.0363(13) -0.0058(11) -0.0195(12)
C1 0.0802(15) 0.0519(13) 0.0490(15) 0.0008(11) -0.0215(12) -0.0233(12)
C2 0.0849(17) 0.0729(16) 0.0433(15) 0.0065(12) -0.0244(13) -0.0247(14)
C3 0.0541(12) 0.0794(16) 0.0438(14) -0.0175(12) -0.0141(10) -0.0238(12)
C4 0.0635(13) 0.0627(14) 0.0638(17) -0.0158(12) -0.0117(12) -0.0312(12)
C5 0.0646(13) 0.0576(13) 0.0479(14) 0.0016(10) -0.0122(10) -0.0335(11)
C6 0.0436(10) 0.0478(11) 0.0385(12) -0.0024(9) -0.0083(8) -0.0202(9)
C7 0.0517(11) 0.0455(11) 0.0386(12) 0.0026(9) -0.0115(9) -0.0220(9)
C8 0.0492(11) 0.0546(12) 0.0423(13) -0.0037(10) -0.0121(9) -0.0160(10)
C9 0.0505(11) 0.0559(12) 0.0382(12) -0.0006(10) -0.0081(9) -0.0184(10)
C10 0.0480(11) 0.0494(11) 0.0427(13) -0.0017(10) -0.0039(9) -0.0190(10)
C11 0.0582(13) 0.0618(13) 0.0482(14) -0.0031(11) -0.0085(10) -0.0157(11)
C12 0.0587(14) 0.0643(15) 0.075(2) 0.0040(14) -0.0058(13) -0.0111(12)
C13 0.0692(16) 0.0462(13) 0.090(2) -0.0112(13) 0.0164(15) -0.0190(12)
C14 0.0783(16) 0.0642(14) 0.0647(17) -0.0212(12) 0.0110(13) -0.0382(13)
C15 0.0580(12) 0.0627(13) 0.0548(15) -0.0107(11) -0.0057(10) -0.0283(11)
C16 0.0557(13) 0.0633(14) 0.0603(16) -0.0137(12) -0.0170(11) -0.0185(12)

loop_
_atom_site_label
_atom_site_type_symbol
_atom_site_thermal_displace_type
_atom_site_fract_x
_atom_site_fract_y
_atom_site_fract_z
_atom_site_occupancy
_atom_site_U_iso_or_equiv
_atom_site_calc_flag
_atom_site_refinement_flags
S1 S Uani 0.42894(7) 0.39701(7) 0.86950(6) 1.000 0.0639(2) . .
F1 F Uani 0.25533(18) 0.2552(2) 0.25481(16) 1.000 0.0946(6) . .
O2 O Uani 0.21954(19) 0.60819(19) 1.06911(16) 1.000 0.0737(6) . .
N1 N Uani 0.6793(2) 0.1866(3) 0.6375(2) 1.000 0.0849(9) . .
C1 C Uani 0.2191(3) 0.5218(3) 0.5441(2) 1.000 0.0616(8) . .
C2 C Uani 0.2205(3) 0.4669(3) 0.4094(3) 1.000 0.0695(9) . .
C3 C Uani 0.2534(3) 0.3099(3) 0.3869(2) 1.000 0.0608(8) . .
C4 C Uani 0.2866(3) 0.2045(3) 0.4904(3) 1.000 0.0624(9) . .
C5 C Uani 0.2874(3) 0.2593(2) 0.6230(2) 1.000 0.0544(8) . .
C6 C Uani 0.2533(2) 0.4190(2) 0.6520(2) 1.000 0.0435(6) . .
C7 C Uani 0.2467(2) 0.4828(2) 0.7955(2) 1.000 0.0449(7) . .
C8 C Uani 0.1097(2) 0.6068(2) 0.8707(2) 1.000 0.0511(7) . .
C9 C Uani 0.1017(3) 0.6777(3) 1.0098(2) 1.000 0.0505(7) . .
C10 C Uani -0.0428(2) 0.8328(2) 1.0772(2) 1.000 0.0487(7) . .
C11 C Uani -0.1862(3) 0.9085(3) 1.0233(2) 1.000 0.0607(8) . .
C12 C Uani -0.3171(3) 1.0521(3) 1.0926(3) 1.000 0.0736(10) . .
C13 C Uani -0.3033(3) 1.1214(3) 1.2119(3) 1.000 0.0761(10) . .
C14 C Uani -0.1607(3) 1.0469(3) 1.2660(3) 1.000 0.0706(9) . .
C15 C Uani -0.0310(3) 0.9038(3) 1.1986(2) 1.000 0.0589(8) . .
C16 C Uani 0.5717(3) 0.2730(3) 0.7245(3) 1.000 0.0621(8) . .
H1 H Uiso 0.19480 0.62930 0.56230 1.000 0.0740 calc R
H2 H Uiso 0.19960 0.53550 0.33660 1.000 0.0830 calc R
H4 H Uiso 0.30820 0.09790 0.47150 1.000 0.0750 calc R
H5 H Uiso 0.31100 0.18870 0.69420 1.000 0.0650 calc R
H8 H Uiso 0.01440 0.65040 0.83260 1.000 0.0610 calc R
H11 H Uiso -0.19490 0.86350 0.94090 1.000 0.0730 calc R
H12 H Uiso -0.41450 1.10140 1.05770 1.000 0.0880 calc R
H13 H Uiso -0.39010 1.21880 1.25650 1.000 0.0910 calc R
H14 H Uiso -0.15210 1.09310 1.34770 1.000 0.0850 calc R
H15 H Uiso 0.06530 0.85430 1.23490 1.000 0.0710 calc R

loop_
_atom_type_symbol
_atom_type_description
_atom_type_scat_dispersion_real
_atom_type_scat_dispersion_imag
_atom_type_scat_source
S S 0.1246 0.1234 'International Tables Vol C Tables 4.2.6.8 and 6.1.1.4'
O O 0.0106 0.0060 'International Tables Vol C Tables 4.2.6.8 and 6.1.1.4'
N N 0.0061 0.0033 'International Tables Vol C Tables 4.2.6.8 and 6.1.1.4'
F F 0.0171 0.0103 'International Tables Vol C Tables 4.2.6.8 and 6.1.1.4'
H H 0.0000 0.0000 'International Tables Vol C Tables 4.2.6.8 and 6.1.1.4'
C C 0.0033 0.0016 'International Tables Vol C Tables 4.2.6.8 and 6.1.1.4'

loop_
_geom_angle_atom_site_label_1
_geom_angle_atom_site_label_2
_geom_angle_atom_site_label_3
_geom_angle
_geom_angle_publ_flag
C7 S1 C16 99.78(12) yes
C2 C1 C6 121.1(2) no
C1 C2 C3 118.1(2) no
F1 C3 C2 118.4(2) yes
F1 C3 C4 118.8(2) yes
C2 C3 C4 122.9(2) no
C3 C4 C5 118.7(2) no
C4 C5 C6 120.81(18) no
C1 C6 C5 118.51(18) no
C1 C6 C7 119.55(17) no
C5 C6 C7 121.91(16) no
S1 C7 C6 119.39(14) yes
S1 C7 C8 118.29(15) yes
C6 C7 C8 122.29(18) no
C7 C8 C9 123.6(2) no
O2 C9 C8 118.4(2) yes
O2 C9 C10 120.19(19) yes
C8 C9 C10 121.4(2) no
C9 C10 C11 122.92(19) no
C9 C10 C15 118.0(2) no
C11 C10 C15 119.10(19) no
C10 C11 C12 119.9(2) no
C11 C12 C13 120.4(3) no
C12 C13 C14 120.1(2) no
C13 C14 C15 119.9(3) no
C10 C15 C14 120.7(2) no
S1 C16 N1 172.3(3) yes
C2 C1 H1 120.00 no
C6 C1 H1 119.00 no
C1 C2 H2 121.00 no
C3 C2 H2 121.00 no
C3 C4 H4 121.00 no
C5 C4 H4 121.00 no
C4 C5 H5 120.00 no
C6 C5 H5 120.00 no
C7 C8 H8 118.00 no
C9 C8 H8 118.00 no
C10 C11 H11 120.00 no
C12 C11 H11 120.00 no
C11 C12 H12 120.00 no
C13 C12 H12 120.00 no
C12 C13 H13 120.00 no
C14 C13 H13 120.00 no
C13 C14 H14 120.00 no
C15 C14 H14 120.00 no
C10 C15 H15 120.00 no
C14 C15 H15 120.00 no

loop_
_geom_bond_atom_site_label_1
_geom_bond_atom_site_label_2
_geom_bond_distance
_geom_bond_publ_flag
S1 C7 1.785(2) yes
S1 C16 1.715(3) yes
F1 C3 1.362(3) yes
O2 C9 1.231(3) yes
N1 C16 1.138(4) yes
C1 C2 1.388(4) no
C1 C6 1.386(3) no
C2 C3 1.360(4) no
C3 C4 1.367(4) no
C4 C5 1.375(4) no
C5 C6 1.390(3) no
C6 C7 1.482(3) no
C7 C8 1.338(3) no
C8 C9 1.466(3) no
C9 C10 1.492(3) no
C10 C11 1.385(3) no
C10 C15 1.387(3) no
C11 C12 1.391(4) no
C12 C13 1.370(4) no
C13 C14 1.379(4) no
C14 C15 1.379(4) no
C1 H1 0.9300 no
C2 H2 0.9300 no
C4 H4 0.9300 no
C5 H5 0.9300 no
C8 H8 0.9300 no
C11 H11 0.9300 no
C12 H12 0.9300 no
C13 H13 0.9300 no
C14 H14 0.9300 no
C15 H15 0.9300 no

loop_
_geom_contact_atom_site_label_1
_geom_contact_atom_site_label_2
_geom_contact_distance
_geom_contact_site_symmetry_2
_geom_contact_publ_flag
S1 O2 2.542(2) . no
S1 O2 3.354(2) 2_667 no
F1 H8 2.5300 2_566 no
F1 H11 2.4500 2_566 no
O2 S1 2.542(2) . no
O2 S1 3.354(2) 2_667 no
O2 H2 2.6400 1_556 no
O2 H15 2.4600 . no
N1 C5 3.366(4) . no
N1 H14 2.8300 1_644 no
N1 H4 2.7900 2_656 no
N1 H15 2.7200 2_667 no
C5 C16 2.998(4) . no
C5 C14 3.591(4) 2_567 no
C5 N1 3.366(4) . no
C5 C15 3.493(4) 2_567 no
C9 C13 3.577(4) 2_577 no
C11 C15 3.579(4) 2_577 no
C13 C9 3.577(4) 2_577 no
C14 C5 3.591(4) 2_567 no
C15 C11 3.579(4) 2_577 no
C15 C5 3.493(4) 2_567 no
C16 C5 2.998(4) . no
C1 H8 2.9300 . no
C3 H13 2.9700 1_644 no
C8 H11 2.7000 . no
C8 H1 2.9300 . no
C10 H5 3.0200 2_567 no
C11 H8 2.7000 . no
C11 H5 3.0100 2_567 no
C12 H5 3.0000 2_567 no
C13 H5 3.0300 2_567 no
C14 H5 3.0400 2_567 no
C15 H5 3.0400 2_567 no
C16 H5 2.8800 . no
C16 H15 3.0900 2_667 no
H1 C8 2.9300 . no
H1 H14 2.5600 2_577 no
H2 O2 2.6400 1_554 no
H4 N1 2.7900 2_656 no
H5 C16 2.8800 . no
H5 C10 3.0200 2_567 no
H5 C11 3.0100 2_567 no
H5 C12 3.0000 2_567 no
H5 C13 3.0300 2_567 no
H5 C14 3.0400 2_567 no
H5 C15 3.0400 2_567 no
H8 C1 2.9300 . no
H8 C11 2.7000 . no
H8 H11 2.1300 . no
H8 F1 2.5300 2_566 no
H11 C8 2.7000 . no
H11 H8 2.1300 . no
H11 F1 2.4500 2_566 no
H13 C3 2.9700 1_466 no
H14 N1 2.8300 1_466 no
H14 H1 2.5600 2_577 no
H15 O2 2.4600 . no
H15 N1 2.7200 2_667 no
H15 C16 3.0900 2_667 no

loop_
_geom_hbond_atom_site_label_D
_geom_hbond_atom_site_label_H
_geom_hbond_atom_site_label_A
_geom_hbond_distance_DH
_geom_hbond_distance_HA
_geom_hbond_distance_DA
_geom_hbond_angle_DHA
_geom_hbond_site_symmetry_A
_geom_hbond_publ_flag
C8 H8 F1 0.9300 2.5300 3.458(3) 173.00 2_566 yes
C11 H11 F1 0.9300 2.4500 3.375(3) 171.00 2_566 yes
C15 H15 O2 0.9300 2.4600 2.770(3) 100.00 . yes

loop_
_geom_torsion_atom_site_label_1
_geom_torsion_atom_site_label_2
_geom_torsion_atom_site_label_3
_geom_torsion_atom_site_label_4
_geom_torsion
_geom_torsion_publ_flag
C16 S1 C7 C8 -170.26(17) no
C16 S1 C7 C6 7.67(18) no
C2 C1 C6 C7 -178.6(2) no
C2 C1 C6 C5 -0.7(4) no
C6 C1 C2 C3 1.2(4) no
C1 C2 C3 F1 -179.9(3) no
C1 C2 C3 C4 -0.7(5) no
C2 C3 C4 C5 -0.2(5) no
F1 C3 C4 C5 178.9(3) no
C3 C4 C5 C6 0.7(4) no
C4 C5 C6 C7 177.5(2) no
C4 C5 C6 C1 -0.3(4) no
C1 C6 C7 S1 -121.1(2) no
C5 C6 C7 C8 -121.0(2) no
C1 C6 C7 C8 56.8(3) no
C5 C6 C7 S1 61.2(3) no
S1 C7 C8 C9 0.9(3) no
C6 C7 C8 C9 -176.96(19) no
C7 C8 C9 O2 -9.1(3) no
C7 C8 C9 C10 169.1(2) no
O2 C9 C10 C11 -173.4(2) no
O2 C9 C10 C15 7.1(3) no
C8 C9 C10 C11 8.3(3) no
C8 C9 C10 C15 -171.2(2) no
C9 C10 C11 C12 179.2(2) no
C15 C10 C11 C12 -1.3(3) no
C9 C10 C15 C14 -179.8(2) no
C11 C10 C15 C14 0.7(4) no
C10 C11 C12 C13 1.7(4) no
C11 C12 C13 C14 -1.5(4) no
C12 C13 C14 C15 1.0(4) no
C13 C14 C15 C10 -0.6(4) no
